data_7005965
loop_
_publ_author_name
'Cotton, F. Albert'
'Murillo, Carlos A.'
'Wang, Xiaoping'
'Wilkinson, Chad C.'

_publ_section_title
;
 Increasing the solubility of strong reducing agents containing
 Mo(2)(4+) units and alkyl-substituted guanidinate ligands.
;
_journal_issue 35
_journal_name_full 'Dalton transactions (Cambridge, England : 2003)'
_journal_page_first 3943
_journal_page_last 3951
_journal_paper_doi 10.1039/b707201e
_journal_year 2007
_chemical_formula_moiety 'C11 H22 N3, H1 C1 O3'
_chemical_formula_sum 'C12 H23 N3 O3'
_chemical_formula_weight 257.33
_chemical_name_systematic
;
?
;
_space_group_IT_number 14
_symmetry_cell_setting monoclinic
_symmetry_space_group_name_Hall '-P 2ybc'
_symmetry_space_group_name_H-M 'P 1 21/c 1'
_atom_sites_solution_hydrogens geom
_atom_sites_solution_primary direct
_atom_sites_solution_secondary difmap
_audit_creation_method SHELXL-97
_cell_angle_alpha 90.00
_cell_angle_beta 99.038(4)
_cell_angle_gamma 90.00
_cell_formula_units_Z 8
_cell_length_a 13.853(3)
_cell_length_b 15.973(4)
_cell_length_c 13.067(3)
_cell_measurement_reflns_used 3571
_cell_measurement_temperature 213(2)
_cell_measurement_theta_max 25.048
_cell_measurement_theta_min 2.36
_cell_volume 2855.5(12)
_computing_cell_refinement 'Bruker SMART'
_computing_data_collection 'Bruker SMART'
_computing_data_reduction 'Bruker SAINT'
_computing_molecular_graphics XP
_computing_structure_refinement 'SHELXL-97 (Sheldrick, 1997)'
_computing_structure_solution 'SHELXS-97 (Sheldrick, 1990)'
_diffrn_ambient_temperature 213(2)
_diffrn_measured_fraction_theta_full 0.976
_diffrn_measured_fraction_theta_max 0.976
_diffrn_measurement_device_type 'Bruker SMART'
_diffrn_measurement_method \w-scans
_diffrn_radiation_monochromator graphite
_diffrn_radiation_source 'normal-focus sealed tube'
_diffrn_radiation_type MoK\a
_diffrn_radiation_wavelength 0.71073
_diffrn_reflns_av_R_equivalents 0.0000
_diffrn_reflns_av_sigmaI/netI 0.0898
_diffrn_reflns_limit_h_max 17
_diffrn_reflns_limit_h_min -17
_diffrn_reflns_limit_k_max 20
_diffrn_reflns_limit_k_min 0
_diffrn_reflns_limit_l_max 17
_diffrn_reflns_limit_l_min 0
_diffrn_reflns_number 12778
_diffrn_reflns_theta_full 27.79
_diffrn_reflns_theta_max 27.79
_diffrn_reflns_theta_min 1.49
_exptl_absorpt_coefficient_mu 0.086
_exptl_absorpt_correction_T_max 0.9940
_exptl_absorpt_correction_T_min 0.9657
_exptl_absorpt_correction_type multi-scan
_exptl_absorpt_process_details TWINABS
_exptl_crystal_colour colorless
_exptl_crystal_density_diffrn 1.197
_exptl_crystal_density_meas ?
_exptl_crystal_density_method .
_exptl_crystal_description plate
_exptl_crystal_F_000 1120
_exptl_crystal_size_max 0.41
_exptl_crystal_size_mid 0.29
_exptl_crystal_size_min 0.07
_refine_diff_density_max 0.276
_refine_diff_density_min -0.260
_refine_diff_density_rms 0.065
_refine_ls_extinction_method none
_refine_ls_goodness_of_fit_ref 0.961
_refine_ls_hydrogen_treatment constr
_refine_ls_matrix_type full
_refine_ls_number_parameters 326
_refine_ls_number_reflns 12845
_refine_ls_number_restraints 0
_refine_ls_restrained_S_all 0.961
_refine_ls_R_factor_all 0.1553
_refine_ls_R_factor_gt 0.0604
_refine_ls_shift/su_max 0.001
_refine_ls_shift/su_mean 0.000
_refine_ls_structure_factor_coef Fsqd
_refine_ls_weighting_details 'calc w=1/[\s^2^(Fo^2^)+(0.0581P)^2^+0.0000P] where P=(Fo^2^+2Fc^2^)/3'
_refine_ls_weighting_scheme calc
_refine_ls_wR_factor_gt 0.1218
_refine_ls_wR_factor_ref 0.1533
_reflns_number_gt 5634
_reflns_number_total 12845
_reflns_threshold_expression >2sigma(I)
_cod_data_source_file b707201e.txt
_cod_data_source_block H2TMhppHCO3
_cod_depositor_comments
;
The following automatic conversions were performed:
'_symmetry_cell_setting' value 'Monoclinic' changed to 'monoclinic'
according to '/home/saulius/struct/CIF-dictionaries/cif_core.dic'
dictionary named 'cif_core.dic' version 2.4.1 from 2010-06-29.

Automatic conversion script
Id: cif_fix_enum 1527 2010-12-29 10:47:43Z saulius 
;
_cod_original_cell_volume 2855.6(11)
_cod_original_sg_symbol_H-M P2(1)/c
_cod_database_code 7005965

loop_
_symmetry_equiv_pos_as_xyz
'x, y, z'
'-x, y+1/2, -z+1/2'
'-x, -y, -z'
'x, -y-1/2, z-1/2'

loop_
_atom_site_label
_atom_site_type_symbol
_atom_site_fract_x
_atom_site_fract_y
_atom_site_fract_z
_atom_site_U_iso_or_equiv
_atom_site_adp_type
_atom_site_occupancy
_atom_site_symmetry_multiplicity
_atom_site_calc_flag
_atom_site_refinement_flags
_atom_site_disorder_assembly
_atom_site_disorder_group
O3 O 0.66377(9) 0.07410(7) 0.45921(9) 0.0390(3) Uani 1 1 d . . .
H3A H 0.7217 0.0847 0.4825 0.059 Uiso 1 1 calc R . .
O1A O 0.97655(10) 0.16481(8) 0.60413(11) 0.0494(4) Uani 1 1 d . . .
O3A O 0.84129(10) 0.23171(7) 0.53986(10) 0.0471(4) Uani 1 1 d . . .
H3AC H 0.7862 0.2211 0.5075 0.071 Uiso 1 1 calc R . .
O2A O 0.84552(10) 0.09185(8) 0.53575(10) 0.0436(4) Uani 1 1 d . . .
O2 O 0.66482(10) 0.21319(8) 0.43768(10) 0.0439(4) Uani 1 1 d . . .
O1 O 0.53266(10) 0.13779(8) 0.37706(11) 0.0485(4) Uani 1 1 d . . .
N3 N 0.43148(11) 0.84367(9) 0.33199(12) 0.0353(4) Uani 1 1 d . . .
N3A N 1.08461(11) 0.88051(9) 0.69911(12) 0.0364(4) Uani 1 1 d . . .
N2 N 0.56896(12) 0.91464(10) 0.41142(12) 0.0415(4) Uani 1 1 d . . .
H2A H 0.5999 0.9621 0.4213 0.050 Uiso 1 1 calc R . .
C4 C 0.47711(15) 0.91514(12) 0.36168(14) 0.0334(5) Uani 1 1 d . . .
N1 N 0.43418(12) 0.98890(9) 0.33815(12) 0.0389(4) Uani 1 1 d . . .
H1A H 0.4679 1.0345 0.3526 0.047 Uiso 1 1 calc R . .
C4A C 1.04111(15) 0.94991(12) 0.65731(14) 0.0349(5) Uani 1 1 d . . .
C5A C 1.18676(14) 0.88068(12) 0.74763(15) 0.0399(5) Uani 1 1 d . . .
H5AA H 1.2278 0.8655 0.6959 0.048 Uiso 1 1 calc R . .
H5AB H 1.1964 0.8384 0.8026 0.048 Uiso 1 1 calc R . .
N2A N 1.08770(11) 1.02326(9) 0.66571(12) 0.0378(4) Uani 1 1 d . . .
H2AA H 1.0554 1.0684 0.6449 0.045 Uiso 1 1 calc R . .
C12 C 0.61750(15) 0.14545(12) 0.42261(14) 0.0335(5) Uani 1 1 d . . .
N1A N 0.94891(12) 0.94838(9) 0.61045(12) 0.0421(4) Uani 1 1 d . . .
H1AA H 0.9214 0.9957 0.5898 0.051 Uiso 1 1 calc R . .
C12A C 0.89055(16) 0.16062(12) 0.56137(14) 0.0344(5) Uani 1 1 d . . .
C3 C 0.33087(14) 0.84278(11) 0.27799(14) 0.0389(5) Uani 1 1 d . . .
H3B H 0.2863 0.8363 0.3288 0.047 Uiso 1 1 calc R . .
H3C H 0.3218 0.7945 0.2312 0.047 Uiso 1 1 calc R . .
C2 C 0.30501(14) 0.92258(12) 0.21579(14) 0.0382(5) Uani 1 1 d . . .
C5 C 0.47547(14) 0.76264(11) 0.36407(15) 0.0420(5) Uani 1 1 d . . .
H5A H 0.4516 0.7205 0.3117 0.050 Uiso 1 1 calc R . .
H5B H 0.4548 0.7457 0.4294 0.050 Uiso 1 1 calc R . .
C3A C 1.03543(14) 0.79940(11) 0.68287(16) 0.0431(5) Uani 1 1 d . . .
H3AA H 1.0600 0.7622 0.7407 0.052 Uiso 1 1 calc R . .
H3AB H 1.0512 0.7740 0.6192 0.052 Uiso 1 1 calc R . .
C7A C 1.19055(14) 1.03004(11) 0.70849(15) 0.0402(5) Uani 1 1 d . . .
H7AA H 1.2042 1.0864 0.7367 0.048 Uiso 1 1 calc R . .
H7AB H 1.2300 1.0213 0.6534 0.048 Uiso 1 1 calc R . .
C6A C 1.21873(14) 0.96579(12) 0.79359(14) 0.0391(5) Uani 1 1 d . . .
C1 C 0.33311(15) 0.99549(12) 0.28931(15) 0.0412(5) Uani 1 1 d . . .
H1B H 0.3235 1.0482 0.2508 0.049 Uiso 1 1 calc R . .
H1C H 0.2907 0.9960 0.3427 0.049 Uiso 1 1 calc R . .
C7 C 0.61985(15) 0.83861(12) 0.44990(16) 0.0472(5) Uani 1 1 d . . .
H7A H 0.6065 0.8265 0.5199 0.057 Uiso 1 1 calc R . .
H7B H 0.6905 0.8466 0.4537 0.057 Uiso 1 1 calc R . .
C8 C 0.36170(16) 0.92671(12) 0.12395(15) 0.0491(6) Uani 1 1 d . . .
H8A H 0.4313 0.9260 0.1495 0.074 Uiso 1 1 calc R . .
H8B H 0.3449 0.9779 0.0853 0.074 Uiso 1 1 calc R . .
H8C H 0.3446 0.8789 0.0790 0.074 Uiso 1 1 calc R . .
C2A C 0.92532(15) 0.80707(12) 0.67452(16) 0.0432(5) Uani 1 1 d . . .
C6 C 0.58646(15) 0.76505(12) 0.37850(16) 0.0432(5) Uani 1 1 d . . .
C9 C 0.19464(15) 0.92360(13) 0.17760(16) 0.0524(6) Uani 1 1 d . . .
H9A H 0.1600 0.9209 0.2365 0.079 Uiso 1 1 calc R . .
H9B H 0.1769 0.8757 0.1329 0.079 Uiso 1 1 calc R . .
H9C H 0.1771 0.9748 0.1392 0.079 Uiso 1 1 calc R . .
C9A C 0.89837(16) 0.83404(13) 0.77909(17) 0.0559(6) Uani 1 1 d . . .
H9AA H 0.9203 0.7918 0.8309 0.084 Uiso 1 1 calc R . .
H9AB H 0.8280 0.8404 0.7726 0.084 Uiso 1 1 calc R . .
H9AC H 0.9297 0.8870 0.7999 0.084 Uiso 1 1 calc R . .
C11A C 1.16737(16) 0.98474(14) 0.88702(15) 0.0550(6) Uani 1 1 d . . .
H11A H 1.0971 0.9847 0.8651 0.082 Uiso 1 1 calc R . .
H11B H 1.1879 1.0392 0.9152 0.082 Uiso 1 1 calc R . .
H11C H 1.1846 0.9422 0.9397 0.082 Uiso 1 1 calc R . .
C10A C 1.32985(15) 0.96563(14) 0.82732(16) 0.0543(6) Uani 1 1 d . . .
H10A H 1.3617 0.9536 0.7680 0.081 Uiso 1 1 calc R . .
H10B H 1.3474 0.9231 0.8799 0.081 Uiso 1 1 calc R . .
H10C H 1.3507 1.0201 0.8554 0.081 Uiso 1 1 calc R . .
C1A C 0.89153(15) 0.87273(12) 0.59177(16) 0.0462(5) Uani 1 1 d . . .
H1AB H 0.8979 0.8503 0.5234 0.055 Uiso 1 1 calc R . .
H1AC H 0.8224 0.8857 0.5921 0.055 Uiso 1 1 calc R . .
C8A C 0.87990(17) 0.72267(13) 0.64098(19) 0.0646(7) Uani 1 1 d . . .
H8AA H 0.8980 0.7069 0.5749 0.097 Uiso 1 1 calc R . .
H8AB H 0.8093 0.7267 0.6342 0.097 Uiso 1 1 calc R . .
H8AC H 0.9034 0.6807 0.6925 0.097 Uiso 1 1 calc R . .
C10 C 0.62118(16) 0.77620(13) 0.27352(17) 0.0581(7) Uani 1 1 d . . .
H10D H 0.5953 0.8282 0.2419 0.087 Uiso 1 1 calc R . .
H10E H 0.5981 0.7297 0.2285 0.087 Uiso 1 1 calc R . .
H10F H 0.6920 0.7778 0.2837 0.087 Uiso 1 1 calc R . .
C11 C 0.62627(18) 0.68343(13) 0.4298(2) 0.0700(7) Uani 1 1 d . . .
H11D H 0.6037 0.6772 0.4960 0.105 Uiso 1 1 calc R . .
H11E H 0.6971 0.6847 0.4405 0.105 Uiso 1 1 calc R . .
H11F H 0.6032 0.6366 0.3853 0.105 Uiso 1 1 calc R . .

loop_
_atom_site_aniso_label
_atom_site_aniso_U_11
_atom_site_aniso_U_22
_atom_site_aniso_U_33
_atom_site_aniso_U_23
_atom_site_aniso_U_13
_atom_site_aniso_U_12
O3 0.0418(9) 0.0277(7) 0.0460(8) 0.0014(6) 0.0023(7) -0.0015(6)
O1A 0.0413(10) 0.0404(9) 0.0628(10) -0.0004(7) -0.0035(8) 0.0013(7)
O3A 0.0464(9) 0.0296(8) 0.0633(10) -0.0020(7) 0.0024(7) 0.0047(7)
O2A 0.0465(9) 0.0281(8) 0.0531(9) 0.0020(6) -0.0020(7) 0.0029(7)
O2 0.0476(9) 0.0259(7) 0.0576(9) 0.0054(6) 0.0069(7) -0.0021(7)
O1 0.0418(10) 0.0380(9) 0.0621(10) 0.0013(7) -0.0027(8) 0.0001(7)
N3 0.0394(10) 0.0274(9) 0.0403(10) -0.0032(7) 0.0102(8) -0.0039(8)
N3A 0.0368(11) 0.0312(9) 0.0429(10) 0.0097(7) 0.0119(8) 0.0054(8)
N2 0.0432(12) 0.0322(10) 0.0483(11) -0.0043(8) 0.0045(9) -0.0055(8)
C4 0.0414(13) 0.0294(11) 0.0319(11) -0.0035(9) 0.0133(10) -0.0043(10)
N1 0.0462(12) 0.0254(9) 0.0457(11) -0.0033(7) 0.0089(9) -0.0032(8)
C4A 0.0389(13) 0.0330(12) 0.0348(12) 0.0055(9) 0.0124(10) 0.0046(10)
C5A 0.0409(13) 0.0386(12) 0.0424(12) 0.0117(9) 0.0135(10) 0.0108(10)
N2A 0.0385(11) 0.0289(9) 0.0453(10) 0.0066(7) 0.0046(8) 0.0032(8)
C12 0.0427(14) 0.0281(11) 0.0319(11) 0.0024(9) 0.0125(10) 0.0045(10)
N1A 0.0429(12) 0.0289(9) 0.0522(11) 0.0092(8) 0.0002(9) 0.0019(8)
C12A 0.0435(14) 0.0294(11) 0.0320(11) 0.0013(9) 0.0117(10) 0.0041(10)
C3 0.0439(14) 0.0362(12) 0.0383(12) -0.0013(9) 0.0121(10) -0.0053(10)
C2 0.0459(14) 0.0362(11) 0.0332(11) -0.0002(9) 0.0086(10) -0.0033(10)
C5 0.0486(14) 0.0295(11) 0.0509(14) -0.0016(9) 0.0176(11) 0.0011(10)
C3A 0.0518(14) 0.0288(12) 0.0519(14) 0.0071(9) 0.0183(11) 0.0022(10)
C7A 0.0411(14) 0.0361(12) 0.0454(13) 0.0007(10) 0.0127(10) -0.0001(10)
C6A 0.0381(13) 0.0455(13) 0.0346(12) 0.0020(10) 0.0082(10) 0.0078(10)
C1 0.0498(15) 0.0363(12) 0.0382(12) 0.0015(9) 0.0087(10) 0.0025(10)
C7 0.0474(14) 0.0425(13) 0.0505(14) -0.0030(11) 0.0040(11) 0.0068(11)
C8 0.0637(16) 0.0473(13) 0.0393(13) 0.0000(10) 0.0170(11) -0.0056(11)
C2A 0.0432(14) 0.0363(12) 0.0532(14) 0.0088(10) 0.0169(11) -0.0030(10)
C6 0.0434(14) 0.0368(12) 0.0509(14) -0.0063(10) 0.0119(11) 0.0032(10)
C9 0.0516(15) 0.0543(14) 0.0497(14) 0.0020(11) 0.0036(11) 0.0000(12)
C9A 0.0509(15) 0.0574(15) 0.0650(16) 0.0149(12) 0.0264(12) 0.0063(12)
C11A 0.0600(16) 0.0685(16) 0.0379(13) 0.0004(11) 0.0123(11) 0.0110(12)
C10A 0.0491(15) 0.0607(15) 0.0525(15) -0.0013(11) 0.0062(11) 0.0071(12)
C1A 0.0454(14) 0.0404(13) 0.0530(14) 0.0024(10) 0.0089(11) -0.0035(11)
C8A 0.0650(17) 0.0431(14) 0.0870(19) 0.0083(12) 0.0157(14) -0.0131(12)
C10 0.0488(15) 0.0606(15) 0.0704(17) -0.0216(12) 0.0265(13) -0.0079(12)
C11 0.0668(18) 0.0465(15) 0.096(2) -0.0028(13) 0.0112(15) 0.0170(13)

loop_
_atom_type_symbol
_atom_type_description
_atom_type_scat_dispersion_real
_atom_type_scat_dispersion_imag
_atom_type_scat_source
C C 0.0033 0.0016 'International Tables Vol C Tables 4.2.6.8 and 6.1.1.4'
H H 0.0000 0.0000 'International Tables Vol C Tables 4.2.6.8 and 6.1.1.4'
N N 0.0061 0.0033 'International Tables Vol C Tables 4.2.6.8 and 6.1.1.4'
O O 0.0106 0.0060 'International Tables Vol C Tables 4.2.6.8 and 6.1.1.4'

loop_
_geom_angle_atom_site_label_1
_geom_angle_atom_site_label_2
_geom_angle_atom_site_label_3
_geom_angle
_geom_angle_site_symmetry_1
_geom_angle_site_symmetry_3
_geom_angle_publ_flag
C4 N3 C3 121.48(17) . . ?
C4 N3 C5 121.13(17) . . ?
C3 N3 C5 116.92(15) . . ?
C4A N3A C5A 121.40(17) . . ?
C4A N3A C3A 120.34(18) . . ?
C5A N3A C3A 117.58(15) . . ?
C4 N2 C7 123.15(17) . . ?
N3 C4 N1 121.04(19) . . ?
N3 C4 N2 120.58(18) . . ?
N1 C4 N2 118.30(18) . . ?
C4 N1 C1 122.07(16) . . ?
N1A C4A N2A 118.19(17) . . ?
N1A C4A N3A 120.84(18) . . ?
N2A C4A N3A 120.90(19) . . ?
N3A C5A C6A 112.06(15) . . ?
C4A N2A C7A 122.05(16) . . ?
O1 C12 O2 126.14(18) . . ?
O1 C12 O3 116.53(17) . . ?
O2 C12 O3 117.33(19) . . ?
C4A N1A C1A 123.85(17) . . ?
O1A C12A O2A 124.05(18) . . ?
O1A C12A O3A 118.35(18) . . ?
O2A C12A O3A 117.60(19) . . ?
N3 C3 C2 112.10(15) . . ?
C1 C2 C3 106.74(16) . . ?
C1 C2 C9 109.93(16) . . ?
C3 C2 C9 108.75(16) . . ?
C1 C2 C8 110.45(15) . . ?
C3 C2 C8 110.28(15) . . ?
C9 C2 C8 110.60(17) . . ?
N3 C5 C6 112.38(15) . . ?
N3A C3A C2A 112.27(15) . . ?
N2A C7A C6A 110.83(15) . . ?
C7A C6A C5A 106.80(16) . . ?
C7A C6A C10A 110.04(16) . . ?
C5A C6A C10A 109.17(16) . . ?
C7A C6A C11A 110.54(16) . . ?
C5A C6A C11A 110.29(16) . . ?
C10A C6A C11A 109.95(17) . . ?
N1 C1 C2 110.88(15) . . ?
N2 C7 C6 110.35(17) . . ?
C3A C2A C8A 108.34(16) . . ?
C3A C2A C1A 107.42(15) . . ?
C8A C2A C1A 109.73(18) . . ?
C3A C2A C9A 109.96(18) . . ?
C8A C2A C9A 110.96(16) . . ?
C1A C2A C9A 110.34(16) . . ?
C5 C6 C7 107.38(16) . . ?
C5 C6 C11 108.73(17) . . ?
C7 C6 C11 109.57(18) . . ?
C5 C6 C10 110.20(18) . . ?
C7 C6 C10 110.48(16) . . ?
C11 C6 C10 110.41(17) . . ?
N1A C1A C2A 110.82(17) . . ?

loop_
_geom_bond_atom_site_label_1
_geom_bond_atom_site_label_2
_geom_bond_distance
_geom_bond_site_symmetry_2
_geom_bond_publ_flag
O3 C12 1.357(2) . ?
O1A C12A 1.236(2) . ?
O3A C12A 1.332(2) . ?
O2A C12A 1.281(2) . ?
O2 C12 1.264(2) . ?
O1 C12 1.237(2) . ?
N3 C4 1.333(2) . ?
N3 C3 1.460(2) . ?
N3 C5 1.464(2) . ?
N3A C4A 1.337(2) . ?
N3A C5A 1.457(2) . ?
N3A C3A 1.464(2) . ?
N2 C4 1.335(2) . ?
N2 C7 1.454(2) . ?
C4 N1 1.334(2) . ?
N1 C1 1.448(2) . ?
C4A N1A 1.327(2) . ?
C4A N2A 1.334(2) . ?
C5A C6A 1.524(3) . ?
N2A C7A 1.450(2) . ?
N1A C1A 1.446(2) . ?
C3 C2 1.524(2) . ?
C2 C1 1.521(2) . ?
C2 C9 1.532(3) . ?
C2 C8 1.535(2) . ?
C5 C6 1.520(3) . ?
C3A C2A 1.517(3) . ?
C7A C6A 1.519(3) . ?
C6A C10A 1.533(3) . ?
C6A C11A 1.537(2) . ?
C7 C6 1.526(3) . ?
C2A C8A 1.523(3) . ?
C2A C1A 1.526(3) . ?
C2A C9A 1.534(3) . ?
C6 C11 1.529(3) . ?
C6 C10 1.534(3) . ?
